data_7135695
loop_
_publ_author_name
'Gao, Ying'
'Guo, Xiaoyu'
'Xie, Bingjie'
'Miao, Jingsheng'
'Zou, Yang'
'Yang, Chuluo'

_publ_section_title
;
 A triazatruxene decorated multi-resonance emitter with hybrid short- and
 long-range charge-transfer excited states enables efficient narrowband
 deep-blue electroluminescence.
;
_journal_issue 32
_journal_name_full 'Chemical communications (Cambridge, England)'
_journal_page_first 8203
_journal_page_last 8206
_journal_paper_doi 10.1039/d6cc00501b
_journal_volume 62
_journal_year 2026
_chemical_formula_moiety 'C72 H59 B N4 O'
_chemical_formula_sum 'C72 H59 B N4 O'
_chemical_formula_weight 1007.04
_space_group_crystal_system monoclinic
_space_group_IT_number 14
_space_group_name_Hall '-P 2ybc'
_space_group_name_H-M_alt 'P 1 21/c 1'
_atom_sites_solution_hydrogens geom
_atom_sites_solution_primary dual
_audit_creation_date 2026-03-07
_audit_creation_method
;
Olex2 1.3
(compiled 2020.11.12 svn.r5f609507 for OlexSys, GUI svn.r6408)
;
_audit_update_record
;
2026-03-11 deposited with the CCDC.	2026-03-30 downloaded from the CCDC.
;
_cell_angle_alpha 90
_cell_angle_beta 96.362(3)
_cell_angle_gamma 90
_cell_formula_units_Z 4
_cell_length_a 32.7022(14)
_cell_length_b 6.8431(3)
_cell_length_c 25.6062(11)
_cell_measurement_reflns_used 9825
_cell_measurement_temperature 102.0
_cell_measurement_theta_max 68.308
_cell_measurement_theta_min 2.719
_cell_volume 5695.0(4)
_computing_cell_refinement 'SAINT V8.40B (?, 2016)'
_computing_data_reduction 'SAINT V8.40B (?, 2016)'
_computing_molecular_graphics 'Olex2 1.3 (Dolomanov et al., 2009)'
_computing_publication_material 'Olex2 1.3 (Dolomanov et al., 2009)'
_computing_structure_refinement 'SHELXL 2014/7 (Sheldrick, 2015)'
_computing_structure_solution 'SHELXT 2014/5 (Sheldrick, 2014)'
_diffrn_ambient_temperature 102.0
_diffrn_measured_fraction_theta_full 0.997
_diffrn_measured_fraction_theta_max 0.994
_diffrn_measurement_device_type 'Bruker Apex-III CCD'
_diffrn_radiation_type CuK\a
_diffrn_radiation_wavelength 1.54178
_diffrn_reflns_av_R_equivalents 0.0741
_diffrn_reflns_av_unetI/netI 0.0287
_diffrn_reflns_Laue_measured_fraction_full 0.997
_diffrn_reflns_Laue_measured_fraction_max 0.994
_diffrn_reflns_limit_h_max 39
_diffrn_reflns_limit_h_min -39
_diffrn_reflns_limit_k_max 7
_diffrn_reflns_limit_k_min -8
_diffrn_reflns_limit_l_max 30
_diffrn_reflns_limit_l_min -30
_diffrn_reflns_number 140256
_diffrn_reflns_point_group_measured_fraction_full 0.997
_diffrn_reflns_point_group_measured_fraction_max 0.994
_diffrn_reflns_theta_full 67.679
_diffrn_reflns_theta_max 68.536
_diffrn_reflns_theta_min 2.719
_diffrn_source_current 1.2
_diffrn_source_power 0.06
_diffrn_source_voltage 50.0
_exptl_absorpt_coefficient_mu 0.530
_exptl_absorpt_correction_T_max 0.7531
_exptl_absorpt_correction_T_min 0.6491
_exptl_absorpt_correction_type multi-scan
_exptl_absorpt_process_details
;
SADABS-2016/2 (Bruker,2016/2) was used for absorption correction.
wR2(int) was 0.1105 before and 0.0736 after correction.
The Ratio of minimum to maximum transmission is 0.8619.
The \l/2 correction factor is Not present.
;
_exptl_crystal_colour yellow
_exptl_crystal_colour_primary yellow
_exptl_crystal_density_diffrn 1.175
_exptl_crystal_description plate
_exptl_crystal_F_000 2128
_exptl_crystal_size_max 0.2
_exptl_crystal_size_mid 0.1
_exptl_crystal_size_min 0.01
_refine_diff_density_max 0.408
_refine_diff_density_min -0.472
_refine_diff_density_rms 0.073
_refine_ls_extinction_coef 0.00054(5)
_refine_ls_extinction_expression Fc^*^=kFc[1+0.001xFc^2^\l^3^/sin(2\q)]^-1/4^
_refine_ls_extinction_method 'SHELXL-2014/7 (Sheldrick 2014'
_refine_ls_goodness_of_fit_ref 1.047
_refine_ls_hydrogen_treatment constr
_refine_ls_matrix_type full
_refine_ls_number_parameters 713
_refine_ls_number_reflns 10430
_refine_ls_number_restraints 0
_refine_ls_restrained_S_all 1.047
_refine_ls_R_factor_all 0.0709
_refine_ls_R_factor_gt 0.0619
_refine_ls_shift/su_max 0.001
_refine_ls_shift/su_mean 0.000
_refine_ls_structure_factor_coef Fsqd
_refine_ls_weighting_details 'w=1/[\s^2^(Fo^2^)+(0.0579P)^2^+13.6245P] where P=(Fo^2^+2Fc^2^)/3'
_refine_ls_weighting_scheme calc
_refine_ls_wR_factor_gt 0.1535
_refine_ls_wR_factor_ref 0.1594
_reflns_Friedel_coverage 0.000
_reflns_number_gt 8862
_reflns_number_total 10430
_reflns_threshold_expression 'I > 2\s(I)'
_cod_data_source_file d6cc00501b2.cif
_cod_data_source_block cu_260307i_ycl_gy_bontat
_cod_depositor_comments 'Adding full bibliography for 7135695.cif.'
_cod_database_code 7135695
_shelx_shelxl_version_number 2014/7
_shelx_space_group_comment
;
The symmetry employed for this shelxl refinement is uniquely defined
by the following loop, which should always be used as a source of
symmetry information in preference to the above space-group names.
They are only intended as comments.
;
_shelx_estimated_absorpt_t_max 0.995
_shelx_estimated_absorpt_t_min 0.901
_olex2_refinement_description
;
1. Fixed Uiso
 At 1.2 times of:
  All C(H) groups
 At 1.5 times of:
  All C(H,H,H) groups
2.a Aromatic/amide H refined with riding coordinates:
 C5(H5), C6(H6), C8(H8), C13(H13), C15(H15), C23(H23), C24(H24), C26(H26),
 C33(H33), C35(H35), C44(H44), C45(H45), C46(H46), C47(H47), C51(H51), C52(H52),
  C53(H53), C54(H54), C57(H57), C58(H58), C59(H59), C60(H60), C62(H62),
 C63(H63), C64(H64), C65(H65), C66(H66), C68(H68), C69(H69), C70(H70), C71(H71),
  C72(H72)
2.b Idealised Me refined as rotating group:
 C10(H10A,H10B,H10C), C11(H11A,H11B,H11C), C12(H12A,H12B,H12C), C18(H18B,H18A,
 H18C), C19(H19A,H19B,H19C), C20(H20A,H20B,H20C), C28(H28A,H28B,H28C), C29(H29A,
 H29B,H29C), C30(H30A,H30B,H30C)
;
_smtbx_masks_void_probe_radius 1.2
_smtbx_masks_void_truncation_radius 1.2
_olex2_submission_special_instructions 'No special instructions were received'

loop_
_space_group_symop_operation_xyz
'x, y, z'
'-x, y+1/2, -z+1/2'
'-x, -y, -z'
'x, -y-1/2, z-1/2'

loop_
_atom_site_label
_atom_site_type_symbol
_atom_site_fract_x
_atom_site_fract_y
_atom_site_fract_z
_atom_site_U_iso_or_equiv
_atom_site_adp_type
_atom_site_occupancy
_atom_site_site_symmetry_order
_atom_site_calc_flag
_atom_site_refinement_flags_posn
_atom_site_refinement_flags_adp
_atom_site_refinement_flags_occupancy
_atom_site_disorder_assembly
_atom_site_disorder_group
O1 O 0.73690(5) 0.8570(3) 0.29552(7) 0.0191(4) Uani 1 1 d . . . . .
N1 N 0.82754(6) 0.3618(3) 0.37777(8) 0.0188(5) Uani 1 1 d . . . . .
N2 N 0.67889(6) 0.2705(3) 0.35329(8) 0.0189(5) Uani 1 1 d . . . . .
N3 N 0.70478(7) 0.0515(3) 0.53234(9) 0.0206(5) Uani 1 1 d . . . . .
N4 N 0.60817(7) -0.2948(3) 0.41105(9) 0.0206(5) Uani 1 1 d . . . . .
C1 C 0.86245(8) 0.4592(4) 0.36488(10) 0.0180(5) Uani 1 1 d . . . . .
C2 C 0.89783(8) 0.3557(4) 0.38430(10) 0.0182(5) Uani 1 1 d . . . . .
C3 C 0.88423(8) 0.1913(4) 0.41374(10) 0.0192(5) Uani 1 1 d . . . . .
C4 C 0.84096(8) 0.1994(4) 0.41006(10) 0.0197(5) Uani 1 1 d . . . . .
C5 C 0.81981(9) 0.0729(5) 0.43984(12) 0.0293(7) Uani 1 1 d . . . . .
H5 H 0.7907 0.0777 0.4385 0.035 Uiso 1 1 calc R U . . .
C6 C 0.84265(9) -0.0609(5) 0.47165(12) 0.0308(7) Uani 1 1 d . . . . .
H6 H 0.8283 -0.1481 0.4920 0.037 Uiso 1 1 calc R U . . .
C7 C 0.88571(9) -0.0752(4) 0.47567(11) 0.0230(6) Uani 1 1 d . . . . .
C8 C 0.90621(8) 0.0548(4) 0.44593(10) 0.0202(6) Uani 1 1 d . . . . .
H8 H 0.9354 0.0504 0.4476 0.024 Uiso 1 1 calc R U . . .
C9 C 0.90842(9) -0.2174(4) 0.51499(11) 0.0237(6) Uani 1 1 d . . . . .
C10 C 0.88749(10) -0.4182(5) 0.51243(13) 0.0339(7) Uani 1 1 d . . . . .
H10A H 0.8592 -0.4046 0.5213 0.051 Uiso 1 1 calc R U . . .
H10B H 0.9028 -0.5068 0.5375 0.051 Uiso 1 1 calc R U . . .
H10C H 0.8871 -0.4714 0.4768 0.051 Uiso 1 1 calc R U . . .
C11 C 0.95327(10) -0.2457(5) 0.50483(14) 0.0387(8) Uani 1 1 d . . . . .
H11A H 0.9543 -0.2891 0.4685 0.058 Uiso 1 1 calc R U . . .
H11B H 0.9662 -0.3445 0.5290 0.058 Uiso 1 1 calc R U . . .
H11C H 0.9681 -0.1217 0.5104 0.058 Uiso 1 1 calc R U . . .
C12 C 0.90753(11) -0.1335(5) 0.57035(12) 0.0378(8) Uani 1 1 d . . . . .
H12A H 0.9209 -0.0053 0.5725 0.057 Uiso 1 1 calc R U . . .
H12B H 0.9222 -0.2220 0.5961 0.057 Uiso 1 1 calc R U . . .
H12C H 0.8789 -0.1197 0.5778 0.057 Uiso 1 1 calc R U . . .
C13 C 0.93632(8) 0.4278(4) 0.37589(10) 0.0198(6) Uani 1 1 d . . . . .
H13 H 0.9605 0.3572 0.3884 0.024 Uiso 1 1 calc R U . . .
C14 C 0.93952(8) 0.6042(4) 0.34898(10) 0.0206(6) Uani 1 1 d . . . . .
C15 C 0.90317(8) 0.7049(4) 0.33192(11) 0.0204(6) Uani 1 1 d . . . . .
H15 H 0.9055 0.8268 0.3148 0.024 Uiso 1 1 calc R U . . .
C16 C 0.86336(8) 0.6377(4) 0.33847(10) 0.0188(5) Uani 1 1 d . . . . .
C17 C 0.98074(8) 0.6875(4) 0.33582(11) 0.0227(6) Uani 1 1 d . . . . .
C18 C 0.98699(9) 0.8972(5) 0.35658(12) 0.0303(7) Uani 1 1 d . . . . .
H18B H 1.0130 0.9490 0.3466 0.045 Uiso 1 1 calc R U . . .
H18A H 0.9878 0.8970 0.3950 0.045 Uiso 1 1 calc R U . . .
H18C H 0.9642 0.9795 0.3414 0.045 Uiso 1 1 calc R U . . .
C19 C 1.01713(9) 0.5630(5) 0.35869(15) 0.0398(9) Uani 1 1 d . . . . .
H19A H 1.0186 0.5636 0.3971 0.060 Uiso 1 1 calc R U . . .
H19B H 1.0426 0.6169 0.3479 0.060 Uiso 1 1 calc R U . . .
H19C H 1.0135 0.4286 0.3458 0.060 Uiso 1 1 calc R U . . .
C20 C 0.98048(9) 0.6900(5) 0.27574(11) 0.0273(6) Uani 1 1 d . . . . .
H20A H 0.9754 0.5577 0.2619 0.041 Uiso 1 1 calc R U . . .
H20B H 1.0072 0.7362 0.2667 0.041 Uiso 1 1 calc R U . . .
H20C H 0.9587 0.7777 0.2603 0.041 Uiso 1 1 calc R U . . .
C21 C 0.80967(8) 0.9129(4) 0.28705(10) 0.0193(5) Uani 1 1 d . . . . .
C22 C 0.76824(8) 0.9618(4) 0.27639(10) 0.0174(5) Uani 1 1 d . . . . .
C23 C 0.75493(8) 1.1190(4) 0.24464(10) 0.0198(5) Uani 1 1 d . . . . .
H23 H 0.7265 1.1502 0.2387 0.024 Uiso 1 1 calc R U . . .
C24 C 0.78339(8) 1.2292(4) 0.22180(10) 0.0203(6) Uani 1 1 d . . . . .
H24 H 0.7743 1.3370 0.2002 0.024 Uiso 1 1 calc R U . . .
C25 C 0.82559(8) 1.1860(4) 0.22973(10) 0.0190(5) Uani 1 1 d . . . . .
C26 C 0.83736(8) 1.0306(4) 0.26244(11) 0.0209(6) Uani 1 1 d . . . . .
H26 H 0.8659 1.0011 0.2688 0.025 Uiso 1 1 calc R U . . .
C27 C 0.85698(8) 1.2955(4) 0.20002(11) 0.0210(6) Uani 1 1 d . . . . .
C28 C 0.89997(8) 1.2938(5) 0.23068(12) 0.0262(6) Uani 1 1 d . . . . .
H28A H 0.8984 1.3452 0.2661 0.039 Uiso 1 1 calc R U . . .
H28B H 0.9185 1.3755 0.2125 0.039 Uiso 1 1 calc R U . . .
H28C H 0.9105 1.1596 0.2330 0.039 Uiso 1 1 calc R U . . .
C29 C 0.85943(9) 1.1920(5) 0.14721(11) 0.0283(6) Uani 1 1 d . . . . .
H29A H 0.8675 1.0554 0.1536 0.043 Uiso 1 1 calc R U . . .
H29B H 0.8799 1.2577 0.1281 0.043 Uiso 1 1 calc R U . . .
H29C H 0.8325 1.1970 0.1263 0.043 Uiso 1 1 calc R U . . .
C30 C 0.84433(9) 1.5091(4) 0.18999(12) 0.0264(6) Uani 1 1 d . . . . .
H30A H 0.8192 1.5142 0.1653 0.040 Uiso 1 1 calc R U . . .
H30B H 0.8665 1.5790 0.1751 0.040 Uiso 1 1 calc R U . . .
H30C H 0.8392 1.5706 0.2232 0.040 Uiso 1 1 calc R U . . .
C31 C 0.78421(8) 0.6120(4) 0.33517(10) 0.0179(5) Uani 1 1 d . . . . .
C32 C 0.74416(8) 0.6799(4) 0.31974(10) 0.0183(5) Uani 1 1 d . . . . .
C33 C 0.70901(8) 0.5749(4) 0.32773(10) 0.0191(5) Uani 1 1 d . . . . .
H33 H 0.6823 0.6287 0.3190 0.023 Uiso 1 1 calc R U . . .
C34 C 0.71423(8) 0.3889(4) 0.34885(10) 0.0178(5) Uani 1 1 d . . . . .
C35 C 0.75304(8) 0.3117(4) 0.36450(10) 0.0183(5) Uani 1 1 d . . . . .
H35 H 0.7559 0.1824 0.3779 0.022 Uiso 1 1 calc R U . . .
C36 C 0.78766(8) 0.4265(4) 0.36019(10) 0.0174(5) Uani 1 1 d . . . . .
C37 C 0.67303(7) 0.1488(4) 0.39568(10) 0.0175(5) Uani 1 1 d . . . . .
C38 C 0.64426(8) 0.0029(4) 0.37891(10) 0.0194(5) Uani 1 1 d . . . . .
C39 C 0.63498(8) -0.1371(4) 0.41684(10) 0.0179(5) Uani 1 1 d . . . . .
C40 C 0.65603(8) -0.1431(4) 0.46825(10) 0.0189(5) Uani 1 1 d . . . . .
C41 C 0.68310(8) 0.0137(4) 0.48356(10) 0.0181(5) Uani 1 1 d . . . . .
C42 C 0.69136(8) 0.1638(4) 0.44846(10) 0.0181(5) Uani 1 1 d . . . . .
C43 C 0.71809(8) 0.3045(4) 0.47798(10) 0.0188(5) Uani 1 1 d . . . . .
C44 C 0.73298(8) 0.4914(4) 0.46843(11) 0.0209(6) Uani 1 1 d . . . . .
H44 H 0.7265 0.5514 0.4351 0.025 Uiso 1 1 calc R U . . .
C45 C 0.75714(8) 0.5875(4) 0.50797(11) 0.0234(6) Uani 1 1 d . . . . .
H45 H 0.7675 0.7138 0.5014 0.028 Uiso 1 1 calc R U . . .
C46 C 0.76666(9) 0.5030(4) 0.55725(12) 0.0256(6) Uani 1 1 d . . . . .
H46 H 0.7844 0.5698 0.5832 0.031 Uiso 1 1 calc R U . . .
C47 C 0.75072(8) 0.3239(4) 0.56891(11) 0.0238(6) Uani 1 1 d . . . . .
H47 H 0.7562 0.2682 0.6030 0.029 Uiso 1 1 calc R U . . .
C48 C 0.72628(8) 0.2272(4) 0.52899(11) 0.0206(6) Uani 1 1 d . . . . .
C49 C 0.64296(8) -0.3200(4) 0.49318(11) 0.0198(5) Uani 1 1 d . . . . .
C50 C 0.61282(8) -0.4060(4) 0.45675(11) 0.0200(6) Uani 1 1 d . . . . .
C51 C 0.59151(9) -0.5758(4) 0.46737(11) 0.0246(6) Uani 1 1 d . . . . .
H51 H 0.5706 -0.6280 0.4425 0.030 Uiso 1 1 calc R U . . .
C52 C 0.60198(9) -0.6646(4) 0.51530(12) 0.0268(6) Uani 1 1 d . . . . .
H52 H 0.5877 -0.7787 0.5242 0.032 Uiso 1 1 calc R U . . .
C53 C 0.63351(9) -0.5880(4) 0.55106(11) 0.0239(6) Uani 1 1 d . . . . .
H53 H 0.6407 -0.6533 0.5835 0.029 Uiso 1 1 calc R U . . .
C54 C 0.65419(8) -0.4205(4) 0.54020(11) 0.0204(6) Uani 1 1 d . . . . .
H54 H 0.6760 -0.3731 0.5645 0.024 Uiso 1 1 calc R U . . .
C55 C 0.63278(8) 0.0328(4) 0.32271(10) 0.0189(5) Uani 1 1 d . . . . .
C56 C 0.65453(8) 0.1999(4) 0.30868(10) 0.0188(5) Uani 1 1 d . . . . .
C57 C 0.65125(8) 0.2737(4) 0.25773(11) 0.0217(6) Uani 1 1 d . . . . .
H57 H 0.6658 0.3880 0.2496 0.026 Uiso 1 1 calc R U . . .
C58 C 0.62616(8) 0.1755(4) 0.21940(11) 0.0237(6) Uani 1 1 d . . . . .
H58 H 0.6232 0.2234 0.1844 0.028 Uiso 1 1 calc R U . . .
C59 C 0.60520(8) 0.0075(5) 0.23134(11) 0.0256(6) Uani 1 1 d . . . . .
H59 H 0.5883 -0.0585 0.2043 0.031 Uiso 1 1 calc R U . . .
C60 C 0.60858(8) -0.0650(4) 0.28230(11) 0.0224(6) Uani 1 1 d . . . . .
H60 H 0.5944 -0.1812 0.2898 0.027 Uiso 1 1 calc R U . . .
C61 C 0.69905(9) -0.0318(4) 0.58227(11) 0.0218(6) Uani 1 1 d . . . . .
C62 C 0.66032(9) -0.0403(4) 0.59950(11) 0.0234(6) Uani 1 1 d . . . . .
H62 H 0.6371 0.0117 0.5784 0.028 Uiso 1 1 calc R U . . .
C63 C 0.65572(10) -0.1251(4) 0.64768(11) 0.0273(6) Uani 1 1 d . . . . .
H63 H 0.6292 -0.1316 0.6595 0.033 Uiso 1 1 calc R U . . .
C64 C 0.68958(10) -0.2009(5) 0.67880(11) 0.0309(7) Uani 1 1 d . . . . .
H64 H 0.6862 -0.2607 0.7115 0.037 Uiso 1 1 calc R U . . .
C65 C 0.72808(10) -0.1888(4) 0.66197(12) 0.0303(7) Uani 1 1 d . . . . .
H65 H 0.7513 -0.2383 0.6834 0.036 Uiso 1 1 calc R U . . .
C66 C 0.73302(9) -0.1040(4) 0.61354(11) 0.0244(6) Uani 1 1 d . . . . .
H66 H 0.7596 -0.0957 0.6020 0.029 Uiso 1 1 calc R U . . .
C67 C 0.57521(8) -0.3294(4) 0.37042(10) 0.0201(6) Uani 1 1 d . . . . .
C68 C 0.57590(9) -0.4992(4) 0.34154(11) 0.0245(6) Uani 1 1 d . . . . .
H68 H 0.5977 -0.5904 0.3490 0.029 Uiso 1 1 calc R U . . .
C69 C 0.54458(9) -0.5361(5) 0.30145(12) 0.0291(7) Uani 1 1 d . . . . .
H69 H 0.5451 -0.6516 0.2809 0.035 Uiso 1 1 calc R U . . .
C70 C 0.51262(9) -0.4038(5) 0.29159(11) 0.0271(6) Uani 1 1 d . . . . .
H70 H 0.4912 -0.4282 0.2642 0.033 Uiso 1 1 calc R U . . .
C71 C 0.51190(9) -0.2365(5) 0.32161(11) 0.0271(6) Uani 1 1 d . . . . .
H71 H 0.4897 -0.1470 0.3149 0.033 Uiso 1 1 calc R U . . .
C72 C 0.54328(8) -0.1972(4) 0.36153(11) 0.0224(6) Uani 1 1 d . . . . .
H72 H 0.5427 -0.0821 0.3822 0.027 Uiso 1 1 calc R U . . .
B1 B 0.82096(9) 0.7305(5) 0.32112(12) 0.0187(6) Uani 1 1 d . . . . .

loop_
_atom_site_aniso_label
_atom_site_aniso_U_11
_atom_site_aniso_U_22
_atom_site_aniso_U_33
_atom_site_aniso_U_23
_atom_site_aniso_U_13
_atom_site_aniso_U_12
O1 0.0151(9) 0.0204(10) 0.0221(9) 0.0045(8) 0.0040(7) 0.0011(7)
N1 0.0154(11) 0.0208(12) 0.0201(11) 0.0041(9) 0.0016(9) 0.0004(9)
N2 0.0143(10) 0.0236(12) 0.0185(11) 0.0021(9) 0.0010(8) -0.0019(9)
N3 0.0215(11) 0.0204(12) 0.0191(11) 0.0016(9) -0.0009(9) -0.0034(9)
N4 0.0176(11) 0.0210(12) 0.0226(12) 0.0010(9) -0.0010(9) -0.0021(9)
C1 0.0169(13) 0.0225(14) 0.0146(12) -0.0008(10) 0.0025(10) -0.0024(10)
C2 0.0180(13) 0.0201(13) 0.0164(12) 0.0007(10) 0.0015(10) 0.0003(10)
C3 0.0181(13) 0.0193(13) 0.0202(13) -0.0002(11) 0.0022(10) -0.0015(10)
C4 0.0187(13) 0.0227(14) 0.0175(13) 0.0029(11) 0.0004(10) 0.0009(11)
C5 0.0166(13) 0.0374(18) 0.0336(16) 0.0122(14) 0.0009(12) -0.0013(12)
C6 0.0226(15) 0.0371(18) 0.0325(16) 0.0168(14) 0.0023(12) -0.0042(13)
C7 0.0235(14) 0.0240(15) 0.0208(14) 0.0028(11) -0.0006(11) 0.0010(11)
C8 0.0184(13) 0.0204(14) 0.0216(13) -0.0005(11) 0.0014(10) 0.0011(11)
C9 0.0247(14) 0.0247(15) 0.0217(14) 0.0066(11) 0.0022(11) 0.0024(12)
C10 0.0401(18) 0.0246(16) 0.0361(17) 0.0052(13) 0.0000(14) 0.0016(14)
C11 0.0297(16) 0.048(2) 0.0391(19) 0.0242(16) 0.0056(14) 0.0116(15)
C12 0.0457(19) 0.0373(19) 0.0278(17) 0.0004(14) -0.0077(14) 0.0103(15)
C13 0.0147(12) 0.0233(14) 0.0208(13) 0.0009(11) -0.0010(10) 0.0026(10)
C14 0.0181(13) 0.0229(14) 0.0209(13) 0.0014(11) 0.0030(10) -0.0012(11)
C15 0.0191(13) 0.0189(13) 0.0230(14) 0.0039(11) 0.0014(10) -0.0009(11)
C16 0.0176(13) 0.0206(14) 0.0182(13) 0.0003(11) 0.0017(10) 0.0005(11)
C17 0.0158(13) 0.0252(15) 0.0271(15) 0.0055(12) 0.0025(11) -0.0001(11)
C18 0.0242(15) 0.0378(18) 0.0296(16) -0.0041(13) 0.0065(12) -0.0092(13)
C19 0.0157(14) 0.049(2) 0.055(2) 0.0255(17) 0.0045(14) 0.0007(14)
C20 0.0223(14) 0.0300(16) 0.0307(16) 0.0005(13) 0.0080(12) -0.0031(12)
C21 0.0199(13) 0.0202(14) 0.0179(13) -0.0015(11) 0.0019(10) 0.0000(11)
C22 0.0172(12) 0.0192(13) 0.0163(12) -0.0029(10) 0.0032(10) -0.0018(10)
C23 0.0160(12) 0.0215(14) 0.0220(13) -0.0005(11) 0.0024(10) 0.0026(10)
C24 0.0231(14) 0.0189(14) 0.0186(13) 0.0027(11) 0.0017(11) 0.0023(11)
C25 0.0189(13) 0.0191(13) 0.0190(13) -0.0010(10) 0.0017(10) -0.0007(11)
C26 0.0147(12) 0.0247(14) 0.0232(14) 0.0005(11) 0.0018(10) 0.0015(11)
C27 0.0188(13) 0.0233(14) 0.0212(14) 0.0033(11) 0.0031(11) -0.0009(11)
C28 0.0196(14) 0.0302(16) 0.0291(15) 0.0063(12) 0.0038(11) -0.0036(12)
C29 0.0272(15) 0.0332(17) 0.0254(15) -0.0017(13) 0.0061(12) -0.0059(13)
C30 0.0265(15) 0.0256(15) 0.0283(15) 0.0063(12) 0.0078(12) -0.0001(12)
C31 0.0175(13) 0.0212(14) 0.0152(12) -0.0002(10) 0.0022(10) 0.0005(11)
C32 0.0203(13) 0.0204(14) 0.0145(12) -0.0001(10) 0.0037(10) 0.0012(11)
C33 0.0151(12) 0.0239(14) 0.0183(13) 0.0001(11) 0.0023(10) 0.0018(11)
C34 0.0162(12) 0.0226(14) 0.0149(12) -0.0003(10) 0.0030(10) -0.0019(10)
C35 0.0179(13) 0.0204(14) 0.0167(13) 0.0004(10) 0.0024(10) 0.0000(10)
C36 0.0152(12) 0.0222(14) 0.0152(12) -0.0015(10) 0.0030(10) 0.0014(10)
C37 0.0132(12) 0.0211(14) 0.0188(13) 0.0016(11) 0.0045(10) 0.0010(10)
C38 0.0157(12) 0.0221(14) 0.0201(13) 0.0007(11) 0.0006(10) 0.0006(11)
C39 0.0128(12) 0.0209(13) 0.0199(13) -0.0017(11) 0.0023(10) -0.0006(10)
C40 0.0156(12) 0.0218(14) 0.0193(13) 0.0009(11) 0.0019(10) -0.0001(10)
C41 0.0144(12) 0.0222(14) 0.0176(13) -0.0012(11) 0.0008(10) 0.0008(10)
C42 0.0148(12) 0.0203(14) 0.0194(13) 0.0008(11) 0.0027(10) -0.0001(10)
C43 0.0149(12) 0.0226(14) 0.0193(13) -0.0003(11) 0.0039(10) 0.0007(10)
C44 0.0171(13) 0.0244(14) 0.0221(14) -0.0010(11) 0.0065(10) -0.0005(11)
C45 0.0207(14) 0.0208(14) 0.0292(15) -0.0012(12) 0.0044(11) -0.0041(11)
C46 0.0216(14) 0.0261(15) 0.0282(15) -0.0064(12) -0.0009(11) -0.0048(12)
C47 0.0213(14) 0.0280(15) 0.0210(14) -0.0001(12) -0.0018(11) -0.0011(12)
C48 0.0181(13) 0.0205(14) 0.0229(14) -0.0006(11) 0.0015(10) -0.0007(11)
C49 0.0157(12) 0.0203(14) 0.0236(14) -0.0008(11) 0.0033(10) 0.0014(10)
C50 0.0182(13) 0.0195(14) 0.0225(14) 0.0014(11) 0.0021(10) 0.0016(11)
C51 0.0220(14) 0.0226(15) 0.0285(15) -0.0004(12) -0.0007(11) -0.0046(11)
C52 0.0253(15) 0.0213(15) 0.0337(16) 0.0056(12) 0.0029(12) -0.0041(12)
C53 0.0256(14) 0.0223(14) 0.0239(14) 0.0060(11) 0.0025(11) 0.0016(12)
C54 0.0173(13) 0.0219(14) 0.0220(13) -0.0035(11) 0.0026(10) 0.0017(11)
C55 0.0138(12) 0.0232(14) 0.0199(13) 0.0007(11) 0.0030(10) 0.0024(10)
C56 0.0130(12) 0.0225(14) 0.0211(13) 0.0011(11) 0.0030(10) 0.0031(10)
C57 0.0171(13) 0.0264(15) 0.0221(14) 0.0048(11) 0.0041(10) 0.0000(11)
C58 0.0218(14) 0.0326(16) 0.0165(13) 0.0030(11) 0.0010(11) 0.0022(12)
C59 0.0211(14) 0.0356(17) 0.0197(14) -0.0032(12) 0.0006(11) 0.0003(12)
C60 0.0176(13) 0.0266(15) 0.0231(14) -0.0003(12) 0.0032(11) -0.0018(11)
C61 0.0289(15) 0.0165(13) 0.0195(13) -0.0018(11) 0.0004(11) -0.0027(11)
C62 0.0238(14) 0.0218(14) 0.0245(14) -0.0015(11) 0.0018(11) 0.0002(11)
C63 0.0335(16) 0.0235(15) 0.0261(15) -0.0025(12) 0.0084(12) -0.0014(12)
C64 0.0466(19) 0.0273(16) 0.0190(14) -0.0001(12) 0.0038(13) -0.0061(14)
C65 0.0381(17) 0.0242(15) 0.0258(15) 0.0012(12) -0.0084(13) -0.0037(13)
C66 0.0272(15) 0.0212(14) 0.0238(14) -0.0002(11) -0.0009(11) -0.0035(12)
C67 0.0169(13) 0.0236(14) 0.0195(13) 0.0002(11) 0.0006(10) -0.0049(11)
C68 0.0214(14) 0.0252(15) 0.0269(15) 0.0012(12) 0.0019(11) -0.0004(12)
C69 0.0321(16) 0.0269(16) 0.0271(15) -0.0060(12) -0.0023(12) -0.0043(13)
C70 0.0234(14) 0.0363(17) 0.0205(14) -0.0001(12) -0.0028(11) -0.0061(13)
C71 0.0202(14) 0.0357(17) 0.0251(15) 0.0047(13) 0.0010(11) 0.0064(12)
C72 0.0235(14) 0.0231(14) 0.0212(14) 0.0005(11) 0.0055(11) -0.0013(11)
B1 0.0177(14) 0.0213(16) 0.0173(14) -0.0027(12) 0.0032(11) -0.0003(12)

loop_
_atom_type_symbol
_atom_type_description
_atom_type_scat_dispersion_real
_atom_type_scat_dispersion_imag
_atom_type_scat_source
C C 0.0181 0.0091 'International Tables Vol C Tables 4.2.6.8 and 6.1.1.4'
H H 0.0000 0.0000 'International Tables Vol C Tables 4.2.6.8 and 6.1.1.4'
B B 0.0090 0.0039 'International Tables Vol C Tables 4.2.6.8 and 6.1.1.4'
N N 0.0311 0.0180 'International Tables Vol C Tables 4.2.6.8 and 6.1.1.4'
O O 0.0492 0.0322 'International Tables Vol C Tables 4.2.6.8 and 6.1.1.4'

loop_
_geom_angle_atom_site_label_1
_geom_angle_atom_site_label_2
_geom_angle_atom_site_label_3
_geom_angle
_geom_angle_site_symmetry_1
_geom_angle_site_symmetry_3
_geom_angle_publ_flag
C32 O1 C22 121.4(2) . . ?
C1 N1 C4 107.6(2) . . ?
C1 N1 C36 122.0(2) . . ?
C36 N1 C4 130.3(2) . . ?
C37 N2 C34 125.6(2) . . ?
C37 N2 C56 108.2(2) . . ?
C56 N2 C34 121.5(2) . . ?
C41 N3 C48 108.3(2) . . ?
C41 N3 C61 128.6(2) . . ?
C48 N3 C61 120.9(2) . . ?
C39 N4 C50 109.1(2) . . ?
C39 N4 C67 128.4(2) . . ?
C50 N4 C67 121.6(2) . . ?
N1 C1 C2 109.9(2) . . ?
N1 C1 C16 126.5(2) . . ?
C16 C1 C2 123.6(2) . . ?
C1 C2 C3 106.7(2) . . ?
C13 C2 C1 119.5(2) . . ?
C13 C2 C3 133.6(2) . . ?
C4 C3 C2 107.3(2) . . ?
C8 C3 C2 131.3(2) . . ?
C8 C3 C4 121.0(2) . . ?
C3 C4 N1 108.2(2) . . ?
C5 C4 N1 131.7(2) . . ?
C5 C4 C3 119.8(2) . . ?
C4 C5 H5 121.1 . . ?
C6 C5 C4 117.8(3) . . ?
C6 C5 H5 121.1 . . ?
C5 C6 H6 118.0 . . ?
C5 C6 C7 124.0(3) . . ?
C7 C6 H6 118.0 . . ?
C6 C7 C9 120.1(2) . . ?
C8 C7 C6 117.1(3) . . ?
C8 C7 C9 122.6(2) . . ?
C3 C8 H8 119.8 . . ?
C7 C8 C3 120.3(2) . . ?
C7 C8 H8 119.8 . . ?
C7 C9 C10 111.1(2) . . ?
C7 C9 C12 108.2(2) . . ?
C11 C9 C7 111.9(2) . . ?
C11 C9 C10 108.1(3) . . ?
C11 C9 C12 108.8(3) . . ?
C12 C9 C10 108.7(3) . . ?
C9 C10 H10A 109.5 . . ?
C9 C10 H10B 109.5 . . ?
C9 C10 H10C 109.5 . . ?
H10A C10 H10B 109.5 . . ?
H10A C10 H10C 109.5 . . ?
H10B C10 H10C 109.5 . . ?
C9 C11 H11A 109.5 . . ?
C9 C11 H11B 109.5 . . ?
C9 C11 H11C 109.5 . . ?
H11A C11 H11B 109.5 . . ?
H11A C11 H11C 109.5 . . ?
H11B C11 H11C 109.5 . . ?
C9 C12 H12A 109.5 . . ?
C9 C12 H12B 109.5 . . ?
C9 C12 H12C 109.5 . . ?
H12A C12 H12B 109.5 . . ?
H12A C12 H12C 109.5 . . ?
H12B C12 H12C 109.5 . . ?
C2 C13 H13 120.0 . . ?
C2 C13 C14 120.0(2) . . ?
C14 C13 H13 120.0 . . ?
C13 C14 C15 118.1(2) . . ?
C13 C14 C17 122.9(2) . . ?
C15 C14 C17 119.0(2) . . ?
C14 C15 H15 117.8 . . ?
C14 C15 C16 124.5(3) . . ?
C16 C15 H15 117.8 . . ?
C1 C16 C15 114.3(2) . . ?
C1 C16 B1 115.6(2) . . ?
C15 C16 B1 130.1(3) . . ?
C14 C17 C18 110.9(2) . . ?
C14 C17 C20 108.4(2) . . ?
C18 C17 C20 108.7(2) . . ?
C19 C17 C14 112.0(2) . . ?
C19 C17 C18 108.7(3) . . ?
C19 C17 C20 107.9(2) . . ?
C17 C18 H18B 109.5 . . ?
C17 C18 H18A 109.5 . . ?
C17 C18 H18C 109.5 . . ?
H18B C18 H18A 109.5 . . ?
H18B C18 H18C 109.5 . . ?
H18A C18 H18C 109.5 . . ?
C17 C19 H19A 109.5 . . ?
C17 C19 H19B 109.5 . . ?
C17 C19 H19C 109.5 . . ?
H19A C19 H19B 109.5 . . ?
H19A C19 H19C 109.5 . . ?
H19B C19 H19C 109.5 . . ?
C17 C20 H20A 109.5 . . ?
C17 C20 H20B 109.5 . . ?
C17 C20 H20C 109.5 . . ?
H20A C20 H20B 109.5 . . ?
H20A C20 H20C 109.5 . . ?
H20B C20 H20C 109.5 . . ?
C22 C21 C26 115.7(2) . . ?
C22 C21 B1 118.1(2) . . ?
C26 C21 B1 126.0(2) . . ?
O1 C22 C21 123.2(2) . . ?
O1 C22 C23 114.3(2) . . ?
C23 C22 C21 122.4(2) . . ?
C22 C23 H23 120.3 . . ?
C24 C23 C22 119.3(2) . . ?
C24 C23 H23 120.3 . . ?
C23 C24 H24 119.2 . . ?
C23 C24 C25 121.5(2) . . ?
C25 C24 H24 119.2 . . ?
C24 C25 C27 121.6(2) . . ?
C26 C25 C24 116.9(2) . . ?
C26 C25 C27 121.2(2) . . ?
C21 C26 H26 118.0 . . ?
C25 C26 C21 124.1(2) . . ?
C25 C26 H26 118.0 . . ?
C28 C27 C25 111.6(2) . . ?
C28 C27 C29 108.2(2) . . ?
C28 C27 C30 108.0(2) . . ?
C29 C27 C25 108.3(2) . . ?
C30 C27 C25 111.4(2) . . ?
C30 C27 C29 109.4(2) . . ?
C27 C28 H28A 109.5 . . ?
C27 C28 H28B 109.5 . . ?
C27 C28 H28C 109.5 . . ?
H28A C28 H28B 109.5 . . ?
H28A C28 H28C 109.5 . . ?
H28B C28 H28C 109.5 . . ?
C27 C29 H29A 109.5 . . ?
C27 C29 H29B 109.5 . . ?
C27 C29 H29C 109.5 . . ?
H29A C29 H29B 109.5 . . ?
H29A C29 H29C 109.5 . . ?
H29B C29 H29C 109.5 . . ?
C27 C30 H30A 109.5 . . ?
C27 C30 H30B 109.5 . . ?
C27 C30 H30C 109.5 . . ?
H30A C30 H30B 109.5 . . ?
H30A C30 H30C 109.5 . . ?
H30B C30 H30C 109.5 . . ?
C32 C31 C36 116.6(2) . . ?
C32 C31 B1 119.5(2) . . ?
C36 C31 B1 123.8(2) . . ?
O1 C32 C31 122.0(2) . . ?
O1 C32 C33 114.8(2) . . ?
C33 C32 C31 123.2(2) . . ?
C32 C33 H33 121.2 . . ?
C34 C33 C32 117.6(2) . . ?
C34 C33 H33 121.2 . . ?
C33 C34 N2 119.1(2) . . ?
C33 C34 C35 122.0(2) . . ?
C35 C34 N2 118.8(2) . . ?
C34 C35 H35 120.4 . . ?
C34 C35 C36 119.1(3) . . ?
C36 C35 H35 120.4 . . ?
N1 C36 C31 116.8(2) . . ?
C35 C36 N1 122.1(2) . . ?
C35 C36 C31 121.0(2) . . ?
N2 C37 C38 109.3(2) . . ?
N2 C37 C42 128.0(2) . . ?
C38 C37 C42 122.7(2) . . ?
C37 C38 C39 117.2(2) . . ?
C37 C38 C55 107.0(2) . . ?
C39 C38 C55 135.8(2) . . ?
N4 C39 C38 129.2(2) . . ?
N4 C39 C40 108.2(2) . . ?
C40 C39 C38 122.4(2) . . ?
C39 C40 C41 117.3(2) . . ?
C39 C40 C49 107.2(2) . . ?
C41 C40 C49 135.5(2) . . ?
N3 C41 C40 129.0(2) . . ?
N3 C41 C42 108.8(2) . . ?
C42 C41 C40 122.2(2) . . ?
C37 C42 C43 135.1(2) . . ?
C41 C42 C37 117.6(2) . . ?
C41 C42 C43 107.3(2) . . ?
C44 C43 C42 135.6(3) . . ?
C44 C43 C48 118.1(2) . . ?
C48 C43 C42 106.0(2) . . ?
C43 C44 H44 120.4 . . ?
C45 C44 C43 119.3(3) . . ?
C45 C44 H44 120.4 . . ?
C44 C45 H45 119.3 . . ?
C44 C45 C46 121.3(3) . . ?
C46 C45 H45 119.3 . . ?
C45 C46 H46 119.5 . . ?
C47 C46 C45 120.9(3) . . ?
C47 C46 H46 119.5 . . ?
C46 C47 H47 121.2 . . ?
C46 C47 C48 117.6(3) . . ?
C48 C47 H47 121.2 . . ?
N3 C48 C43 109.5(2) . . ?
C47 C48 N3 127.9(3) . . ?
C47 C48 C43 122.5(3) . . ?
C50 C49 C40 106.0(2) . . ?
C54 C49 C40 136.4(3) . . ?
C54 C49 C50 117.5(2) . . ?
N4 C50 C49 109.4(2) . . ?
N4 C50 C51 127.5(2) . . ?
C51 C50 C49 123.1(3) . . ?
C50 C51 H51 121.3 . . ?
C52 C51 C50 117.4(3) . . ?
C52 C51 H51 121.3 . . ?
C51 C52 H52 119.7 . . ?
C51 C52 C53 120.6(3) . . ?
C53 C52 H52 119.7 . . ?
C52 C53 H53 119.3 . . ?
C54 C53 C52 121.5(3) . . ?
C54 C53 H53 119.3 . . ?
C49 C54 H54 120.1 . . ?
C53 C54 C49 119.7(3) . . ?
C53 C54 H54 120.1 . . ?
C56 C55 C38 106.4(2) . . ?
C60 C55 C38 136.3(3) . . ?
C60 C55 C56 117.2(2) . . ?
N2 C56 C55 109.1(2) . . ?
C57 C56 N2 128.0(2) . . ?
C57 C56 C55 122.9(2) . . ?
C56 C57 H57 121.1 . . ?
C58 C57 C56 117.8(3) . . ?
C58 C57 H57 121.1 . . ?
C57 C58 H58 119.5 . . ?
C57 C58 C59 121.0(3) . . ?
C59 C58 H58 119.5 . . ?
C58 C59 H59 119.6 . . ?
C60 C59 C58 120.8(3) . . ?
C60 C59 H59 119.6 . . ?
C55 C60 H60 119.9 . . ?
C59 C60 C55 120.2(3) . . ?
C59 C60 H60 119.9 . . ?
C62 C61 N3 121.0(2) . . ?
C66 C61 N3 118.8(3) . . ?
C66 C61 C62 120.2(3) . . ?
C61 C62 H62 120.2 . . ?
C63 C62 C61 119.5(3) . . ?
C63 C62 H62 120.2 . . ?
C62 C63 H63 119.7 . . ?
C62 C63 C64 120.5(3) . . ?
C64 C63 H63 119.7 . . ?
C63 C64 H64 120.2 . . ?
C65 C64 C63 119.7(3) . . ?
C65 C64 H64 120.2 . . ?
C64 C65 H65 119.9 . . ?
C64 C65 C66 120.2(3) . . ?
C66 C65 H65 119.9 . . ?
C61 C66 C65 119.8(3) . . ?
C61 C66 H66 120.1 . . ?
C65 C66 H66 120.1 . . ?
C68 C67 N4 118.2(2) . . ?
C68 C67 C72 121.4(3) . . ?
C72 C67 N4 120.4(2) . . ?
C67 C68 H68 120.2 . . ?
C67 C68 C69 119.6(3) . . ?
C69 C68 H68 120.2 . . ?
C68 C69 H69 120.2 . . ?
C70 C69 C68 119.7(3) . . ?
C70 C69 H69 120.2 . . ?
C69 C70 H70 120.0 . . ?
C71 C70 C69 120.0(3) . . ?
C71 C70 H70 120.0 . . ?
C70 C71 H71 119.6 . . ?
C70 C71 C72 120.8(3) . . ?
C72 C71 H71 119.6 . . ?
C67 C72 C71 118.5(3) . . ?
C67 C72 H72 120.8 . . ?
C71 C72 H72 120.8 . . ?
C21 B1 C16 130.2(2) . . ?
C31 B1 C16 114.8(2) . . ?
C31 B1 C21 114.7(2) . . ?

loop_
_geom_bond_atom_site_label_1
_geom_bond_atom_site_label_2
_geom_bond_distance
_geom_bond_site_symmetry_2
_geom_bond_publ_flag
O1 C22 1.385(3) . ?
O1 C32 1.370(3) . ?
N1 C1 1.393(3) . ?
N1 C4 1.425(3) . ?
N1 C36 1.403(3) . ?
N2 C34 1.427(3) . ?
N2 C37 1.398(3) . ?
N2 C56 1.404(3) . ?
N3 C41 1.391(3) . ?
N3 C48 1.400(4) . ?
N3 C61 1.431(4) . ?
N4 C39 1.388(3) . ?
N4 C50 1.390(3) . ?
N4 C67 1.432(3) . ?
C1 C2 1.400(4) . ?
C1 C16 1.398(4) . ?
C2 C3 1.451(4) . ?
C2 C13 1.391(4) . ?
C3 C4 1.409(4) . ?
C3 C8 1.392(4) . ?
C4 C5 1.388(4) . ?
C5 H5 0.9500 . ?
C5 C6 1.387(4) . ?
C6 H6 0.9500 . ?
C6 C7 1.404(4) . ?
C7 C8 1.391(4) . ?
C7 C9 1.532(4) . ?
C8 H8 0.9500 . ?
C9 C10 1.533(4) . ?
C9 C11 1.530(4) . ?
C9 C12 1.532(4) . ?
C10 H10A 0.9800 . ?
C10 H10B 0.9800 . ?
C10 H10C 0.9800 . ?
C11 H11A 0.9800 . ?
C11 H11B 0.9800 . ?
C11 H11C 0.9800 . ?
C12 H12A 0.9800 . ?
C12 H12B 0.9800 . ?
C12 H12C 0.9800 . ?
C13 H13 0.9500 . ?
C13 C14 1.400(4) . ?
C14 C15 1.401(4) . ?
C14 C17 1.535(4) . ?
C15 H15 0.9500 . ?
C15 C16 1.408(4) . ?
C16 B1 1.545(4) . ?
C17 C18 1.537(4) . ?
C17 C19 1.526(4) . ?
C17 C20 1.538(4) . ?
C18 H18B 0.9800 . ?
C18 H18A 0.9800 . ?
C18 H18C 0.9800 . ?
C19 H19A 0.9800 . ?
C19 H19B 0.9800 . ?
C19 H19C 0.9800 . ?
C20 H20A 0.9800 . ?
C20 H20B 0.9800 . ?
C20 H20C 0.9800 . ?
C21 C22 1.393(4) . ?
C21 C26 1.411(4) . ?
C21 B1 1.544(4) . ?
C22 C23 1.389(4) . ?
C23 H23 0.9500 . ?
C23 C24 1.378(4) . ?
C24 H24 0.9500 . ?
C24 C25 1.404(4) . ?
C25 C26 1.382(4) . ?
C25 C27 1.538(4) . ?
C26 H26 0.9500 . ?
C27 C28 1.533(4) . ?
C27 C29 1.536(4) . ?
C27 C30 1.533(4) . ?
C28 H28A 0.9800 . ?
C28 H28B 0.9800 . ?
C28 H28C 0.9800 . ?
C29 H29A 0.9800 . ?
C29 H29B 0.9800 . ?
C29 H29C 0.9800 . ?
C30 H30A 0.9800 . ?
C30 H30B 0.9800 . ?
C30 H30C 0.9800 . ?
C31 C32 1.405(4) . ?
C31 C36 1.421(4) . ?
C31 B1 1.526(4) . ?
C32 C33 1.390(4) . ?
C33 H33 0.9500 . ?
C33 C34 1.386(4) . ?
C34 C35 1.392(4) . ?
C35 H35 0.9500 . ?
C35 C36 1.392(4) . ?
C37 C38 1.406(4) . ?
C37 C42 1.420(4) . ?
C38 C39 1.421(4) . ?
C38 C55 1.461(4) . ?
C39 C40 1.417(4) . ?
C40 C41 1.419(4) . ?
C40 C49 1.454(4) . ?
C41 C42 1.411(4) . ?
C42 C43 1.454(4) . ?
C43 C44 1.400(4) . ?
C43 C48 1.407(4) . ?
C44 H44 0.9500 . ?
C44 C45 1.380(4) . ?
C45 H45 0.9500 . ?
C45 C46 1.391(4) . ?
C46 H46 0.9500 . ?
C46 C47 1.378(4) . ?
C47 H47 0.9500 . ?
C47 C48 1.393(4) . ?
C49 C50 1.409(4) . ?
C49 C54 1.400(4) . ?
C50 C51 1.397(4) . ?
C51 H51 0.9500 . ?
C51 C52 1.378(4) . ?
C52 H52 0.9500 . ?
C52 C53 1.403(4) . ?
C53 H53 0.9500 . ?
C53 C54 1.375(4) . ?
C54 H54 0.9500 . ?
C55 C56 1.414(4) . ?
C55 C60 1.401(4) . ?
C56 C57 1.392(4) . ?
C57 H57 0.9500 . ?
C57 C58 1.382(4) . ?
C58 H58 0.9500 . ?
C58 C59 1.389(4) . ?
C59 H59 0.9500 . ?
C59 C60 1.389(4) . ?
C60 H60 0.9500 . ?
C61 C62 1.388(4) . ?
C61 C66 1.386(4) . ?
C62 H62 0.9500 . ?
C62 C63 1.387(4) . ?
C63 H63 0.9500 . ?
C63 C64 1.391(4) . ?
C64 H64 0.9500 . ?
C64 C65 1.377(5) . ?
C65 H65 0.9500 . ?
C65 C66 1.395(4) . ?
C66 H66 0.9500 . ?
C67 C68 1.378(4) . ?
C67 C72 1.381(4) . ?
C68 H68 0.9500 . ?
C68 C69 1.391(4) . ?
C69 H69 0.9500 . ?
C69 C70 1.385(4) . ?
C70 H70 0.9500 . ?
C70 C71 1.381(4) . ?
C71 H71 0.9500 . ?
C71 C72 1.392(4) . ?
C72 H72 0.9500 . ?

loop_
_geom_torsion_atom_site_label_1
_geom_torsion_atom_site_label_2
_geom_torsion_atom_site_label_3
_geom_torsion_atom_site_label_4
_geom_torsion
_geom_torsion_site_symmetry_1
_geom_torsion_site_symmetry_2
_geom_torsion_site_symmetry_3
_geom_torsion_site_symmetry_4
_geom_torsion_publ_flag
O1 C22 C23 C24 -177.5(2) . . . . ?
O1 C32 C33 C34 175.8(2) . . . . ?
N1 C1 C2 C3 -3.7(3) . . . . ?
N1 C1 C2 C13 -179.9(2) . . . . ?
N1 C1 C16 C15 178.4(2) . . . . ?
N1 C1 C16 B1 -1.6(4) . . . . ?
N1 C4 C5 C6 -173.6(3) . . . . ?
N2 C34 C35 C36 179.9(2) . . . . ?
N2 C37 C38 C39 178.9(2) . . . . ?
N2 C37 C38 C55 1.9(3) . . . . ?
N2 C37 C42 C41 -175.1(2) . . . . ?
N2 C37 C42 C43 5.6(5) . . . . ?
N2 C56 C57 C58 177.8(3) . . . . ?
N3 C41 C42 C37 178.0(2) . . . . ?
N3 C41 C42 C43 -2.5(3) . . . . ?
N3 C61 C62 C63 178.8(3) . . . . ?
N3 C61 C66 C65 -178.9(3) . . . . ?
N4 C39 C40 C41 -175.8(2) . . . . ?
N4 C39 C40 C49 3.7(3) . . . . ?
N4 C50 C51 C52 178.5(3) . . . . ?
N4 C67 C68 C69 -179.3(3) . . . . ?
N4 C67 C72 C71 179.9(2) . . . . ?
C1 N1 C4 C3 -3.9(3) . . . . ?
C1 N1 C4 C5 169.0(3) . . . . ?
C1 N1 C36 C31 -9.1(4) . . . . ?
C1 N1 C36 C35 167.8(2) . . . . ?
C1 C2 C3 C4 1.2(3) . . . . ?
C1 C2 C3 C8 -171.8(3) . . . . ?
C1 C2 C13 C14 1.1(4) . . . . ?
C1 C16 B1 C21 -173.4(3) . . . . ?
C1 C16 B1 C31 -0.4(3) . . . . ?
C2 C1 C16 C15 1.1(4) . . . . ?
C2 C1 C16 B1 -178.8(2) . . . . ?
C2 C3 C4 N1 1.6(3) . . . . ?
C2 C3 C4 C5 -172.3(3) . . . . ?
C2 C3 C8 C7 171.4(3) . . . . ?
C2 C13 C14 C15 1.0(4) . . . . ?
C2 C13 C14 C17 -176.8(3) . . . . ?
C3 C2 C13 C14 -173.8(3) . . . . ?
C3 C4 C5 C6 -1.3(4) . . . . ?
C4 N1 C1 C2 4.8(3) . . . . ?
C4 N1 C1 C16 -172.8(2) . . . . ?
C4 N1 C36 C31 170.3(2) . . . . ?
C4 N1 C36 C35 -12.8(4) . . . . ?
C4 C3 C8 C7 -0.8(4) . . . . ?
C4 C5 C6 C7 0.3(5) . . . . ?
C5 C6 C7 C8 0.5(5) . . . . ?
C5 C6 C7 C9 175.4(3) . . . . ?
C6 C7 C8 C3 -0.2(4) . . . . ?
C6 C7 C9 C10 46.1(4) . . . . ?
C6 C7 C9 C11 167.0(3) . . . . ?
C6 C7 C9 C12 -73.2(4) . . . . ?
C8 C3 C4 N1 175.5(2) . . . . ?
C8 C3 C4 C5 1.6(4) . . . . ?
C8 C7 C9 C10 -139.3(3) . . . . ?
C8 C7 C9 C11 -18.4(4) . . . . ?
C8 C7 C9 C12 101.4(3) . . . . ?
C9 C7 C8 C3 -175.0(3) . . . . ?
C13 C2 C3 C4 176.6(3) . . . . ?
C13 C2 C3 C8 3.6(5) . . . . ?
C13 C14 C15 C16 -2.1(4) . . . . ?
C13 C14 C17 C18 -125.5(3) . . . . ?
C13 C14 C17 C19 -3.9(4) . . . . ?
C13 C14 C17 C20 115.1(3) . . . . ?
C14 C15 C16 C1 1.1(4) . . . . ?
C14 C15 C16 B1 -179.0(3) . . . . ?
C15 C14 C17 C18 56.7(3) . . . . ?
C15 C14 C17 C19 178.3(3) . . . . ?
C15 C14 C17 C20 -62.7(3) . . . . ?
C15 C16 B1 C21 6.7(5) . . . . ?
C15 C16 B1 C31 179.7(3) . . . . ?
C16 C1 C2 C3 173.9(2) . . . . ?
C16 C1 C2 C13 -2.2(4) . . . . ?
C17 C14 C15 C16 175.7(3) . . . . ?
C21 C22 C23 C24 1.3(4) . . . . ?
C22 O1 C32 C31 12.0(4) . . . . ?
C22 O1 C32 C33 -168.1(2) . . . . ?
C22 C21 C26 C25 0.2(4) . . . . ?
C22 C21 B1 C16 178.5(3) . . . . ?
C22 C21 B1 C31 5.5(4) . . . . ?
C22 C23 C24 C25 0.2(4) . . . . ?
C23 C24 C25 C26 -1.4(4) . . . . ?
C23 C24 C25 C27 173.8(3) . . . . ?
C24 C25 C26 C21 1.2(4) . . . . ?
C24 C25 C27 C28 154.4(3) . . . . ?
C24 C25 C27 C29 -86.6(3) . . . . ?
C24 C25 C27 C30 33.7(4) . . . . ?
C26 C21 C22 O1 177.3(2) . . . . ?
C26 C21 C22 C23 -1.5(4) . . . . ?
C26 C21 B1 C16 2.8(5) . . . . ?
C26 C21 B1 C31 -170.2(3) . . . . ?
C26 C25 C27 C28 -30.5(4) . . . . ?
C26 C25 C27 C29 88.4(3) . . . . ?
C26 C25 C27 C30 -151.3(3) . . . . ?
C27 C25 C26 C21 -174.0(3) . . . . ?
C31 C32 C33 C34 -4.4(4) . . . . ?
C32 O1 C22 C21 -10.2(4) . . . . ?
C32 O1 C22 C23 168.7(2) . . . . ?
C32 C31 C36 N1 -177.2(2) . . . . ?
C32 C31 C36 C35 5.8(4) . . . . ?
C32 C31 B1 C16 -178.0(2) . . . . ?
C32 C31 B1 C21 -3.9(4) . . . . ?
C32 C33 C34 N2 -174.5(2) . . . . ?
C32 C33 C34 C35 3.6(4) . . . . ?
C33 C34 C35 C36 1.8(4) . . . . ?
C34 N2 C37 C38 -157.2(2) . . . . ?
C34 N2 C37 C42 24.2(4) . . . . ?
C34 N2 C56 C55 157.3(2) . . . . ?
C34 N2 C56 C57 -22.0(4) . . . . ?
C34 C35 C36 N1 176.6(2) . . . . ?
C34 C35 C36 C31 -6.6(4) . . . . ?
C36 N1 C1 C2 -175.7(2) . . . . ?
C36 N1 C1 C16 6.7(4) . . . . ?
C36 N1 C4 C3 176.6(3) . . . . ?
C36 N1 C4 C5 -10.4(5) . . . . ?
C36 C31 C32 O1 179.7(2) . . . . ?
C36 C31 C32 C33 -0.2(4) . . . . ?
C36 C31 B1 C16 -2.6(4) . . . . ?
C36 C31 B1 C21 171.5(2) . . . . ?
C37 N2 C34 C33 -140.1(3) . . . . ?
C37 N2 C34 C35 41.7(4) . . . . ?
C37 N2 C56 C55 0.4(3) . . . . ?
C37 N2 C56 C57 -178.9(3) . . . . ?
C37 C38 C39 N4 -179.9(3) . . . . ?
C37 C38 C39 C40 -5.5(4) . . . . ?
C37 C38 C55 C56 -1.6(3) . . . . ?
C37 C38 C55 C60 174.6(3) . . . . ?
C37 C42 C43 C44 8.7(5) . . . . ?
C37 C42 C43 C48 -177.8(3) . . . . ?
C38 C37 C42 C41 6.5(4) . . . . ?
C38 C37 C42 C43 -172.9(3) . . . . ?
C38 C39 C40 C41 8.8(4) . . . . ?
C38 C39 C40 C49 -171.7(2) . . . . ?
C38 C55 C56 N2 0.8(3) . . . . ?
C38 C55 C56 C57 -179.9(2) . . . . ?
C38 C55 C60 C59 -178.8(3) . . . . ?
C39 N4 C50 C49 0.2(3) . . . . ?
C39 N4 C50 C51 179.5(3) . . . . ?
C39 N4 C67 C68 122.5(3) . . . . ?
C39 N4 C67 C72 -58.9(4) . . . . ?
C39 C38 C55 C56 -177.8(3) . . . . ?
C39 C38 C55 C60 -1.6(6) . . . . ?
C39 C40 C41 N3 174.5(3) . . . . ?
C39 C40 C41 C42 -4.4(4) . . . . ?
C39 C40 C49 C50 -3.5(3) . . . . ?
C39 C40 C49 C54 172.8(3) . . . . ?
C40 C41 C42 C37 -2.9(4) . . . . ?
C40 C41 C42 C43 176.6(2) . . . . ?
C40 C49 C50 N4 2.0(3) . . . . ?
C40 C49 C50 C51 -177.3(3) . . . . ?
C40 C49 C54 C53 178.8(3) . . . . ?
C41 N3 C48 C43 0.7(3) . . . . ?
C41 N3 C48 C47 177.5(3) . . . . ?
C41 N3 C61 C62 -49.3(4) . . . . ?
C41 N3 C61 C66 130.9(3) . . . . ?
C41 C40 C49 C50 175.9(3) . . . . ?
C41 C40 C49 C54 -7.8(6) . . . . ?
C41 C42 C43 C44 -170.7(3) . . . . ?
C41 C42 C43 C48 2.8(3) . . . . ?
C42 C37 C38 C39 -2.4(4) . . . . ?
C42 C37 C38 C55 -179.4(2) . . . . ?
C42 C43 C44 C45 177.0(3) . . . . ?
C42 C43 C48 N3 -2.1(3) . . . . ?
C42 C43 C48 C47 -179.2(3) . . . . ?
C43 C44 C45 C46 -0.6(4) . . . . ?
C44 C43 C48 N3 172.7(2) . . . . ?
C44 C43 C48 C47 -4.3(4) . . . . ?
C44 C45 C46 C47 -2.9(4) . . . . ?
C45 C46 C47 C48 2.7(4) . . . . ?
C46 C47 C48 N3 -175.5(3) . . . . ?
C46 C47 C48 C43 0.9(4) . . . . ?
C48 N3 C41 C40 -177.8(3) . . . . ?
C48 N3 C41 C42 1.2(3) . . . . ?
C48 N3 C61 C62 111.8(3) . . . . ?
C48 N3 C61 C66 -68.0(3) . . . . ?
C48 C43 C44 C45 4.1(4) . . . . ?
C49 C40 C41 N3 -4.8(5) . . . . ?
C49 C40 C41 C42 176.3(3) . . . . ?
C49 C50 C51 C52 -2.3(4) . . . . ?
C50 N4 C39 C38 172.5(3) . . . . ?
C50 N4 C39 C40 -2.5(3) . . . . ?
C50 N4 C67 C68 -69.4(3) . . . . ?
C50 N4 C67 C72 109.3(3) . . . . ?
C50 C49 C54 C53 -5.3(4) . . . . ?
C50 C51 C52 C53 -1.4(4) . . . . ?
C51 C52 C53 C54 1.6(4) . . . . ?
C52 C53 C54 C49 1.8(4) . . . . ?
C54 C49 C50 N4 -175.1(2) . . . . ?
C54 C49 C50 C51 5.6(4) . . . . ?
C55 C38 C39 N4 -3.9(5) . . . . ?
C55 C38 C39 C40 170.4(3) . . . . ?
C55 C56 C57 C58 -1.4(4) . . . . ?
C56 N2 C34 C33 67.1(3) . . . . ?
C56 N2 C34 C35 -111.1(3) . . . . ?
C56 N2 C37 C38 -1.4(3) . . . . ?
C56 N2 C37 C42 179.9(3) . . . . ?
C56 C55 C60 C59 -2.8(4) . . . . ?
C56 C57 C58 C59 -0.5(4) . . . . ?
C57 C58 C59 C60 0.7(4) . . . . ?
C58 C59 C60 C55 1.1(4) . . . . ?
C60 C55 C56 N2 -176.3(2) . . . . ?
C60 C55 C56 C57 3.0(4) . . . . ?
C61 N3 C41 C40 -14.8(5) . . . . ?
C61 N3 C41 C42 164.2(3) . . . . ?
C61 N3 C48 C43 -163.9(2) . . . . ?
C61 N3 C48 C47 13.0(4) . . . . ?
C61 C62 C63 C64 0.2(4) . . . . ?
C62 C61 C66 C65 1.3(4) . . . . ?
C62 C63 C64 C65 1.0(5) . . . . ?
C63 C64 C65 C66 -1.1(5) . . . . ?
C64 C65 C66 C61 0.0(4) . . . . ?
C66 C61 C62 C63 -1.3(4) . . . . ?
C67 N4 C39 C38 -18.1(4) . . . . ?
C67 N4 C39 C40 166.9(3) . . . . ?
C67 N4 C50 C49 -170.0(2) . . . . ?
C67 N4 C50 C51 9.3(4) . . . . ?
C67 C68 C69 C70 -1.2(4) . . . . ?
C68 C67 C72 C71 -1.5(4) . . . . ?
C68 C69 C70 C71 -0.2(5) . . . . ?
C69 C70 C71 C72 0.8(4) . . . . ?
C70 C71 C72 C67 0.0(4) . . . . ?
C72 C67 C68 C69 2.1(4) . . . . ?
B1 C21 C22 O1 1.1(4) . . . . ?
B1 C21 C22 C23 -177.7(2) . . . . ?
B1 C21 C26 C25 176.0(3) . . . . ?
B1 C31 C32 O1 -4.7(4) . . . . ?
B1 C31 C32 C33 175.5(2) . . . . ?
B1 C31 C36 N1 7.3(4) . . . . ?
B1 C31 C36 C35 -169.7(2) . . . . ?

loop_
_smtbx_masks_void_nr
_smtbx_masks_void_average_x
_smtbx_masks_void_average_y
_smtbx_masks_void_average_z
_smtbx_masks_void_volume
_smtbx_masks_void_count_electrons
_smtbx_masks_void_content
1 -0.041 0.254 0.534 17.8 0.0 ?
2 -0.041 0.246 0.034 17.8 0.0 ?
3 0.041 0.754 0.966 17.8 0.0 ?
4 0.041 0.746 0.466 17.8 0.0 ?
5 0.088 0.166 0.808 17.2 2.9 ?
6 0.088 0.334 0.308 17.2 2.9 ?
7 0.183 0.063 0.422 11.9 0.0 ?
8 0.183 0.437 0.922 11.9 0.0 ?
9 0.306 0.639 0.352 8.7 0.0 ?
10 0.306 0.861 0.852 8.7 0.0 ?
11 0.500 -0.444 0.500 304.3 93.4 ?
12 0.500 -0.222 1.000 304.3 93.4 ?
13 0.694 0.139 0.148 8.7 0.0 ?
14 0.694 0.361 0.648 8.7 0.0 ?
15 0.817 -0.063 0.578 11.9 0.0 ?
16 0.817 0.563 0.078 11.9 0.0 ?
17 0.912 0.666 0.692 17.2 2.9 ?
18 0.912 0.834 0.192 17.2 2.9 ?
